data_7004368
loop_
_publ_author_name
'Darensbourg, Donald J.'
'Frantz, Eric B.'

_publ_section_title
;
 X-Ray crystal structures of five-coordinate (salen)MnN3 derivatives
 and their binding abilities towards epoxides: chemistry relevant to
 the epoxide--CO2 copolymerization process
;
_journal_issue 37
_journal_name_full 'Dalton Transactions'
_journal_page_first 5031
_journal_page_last 5036
_journal_paper_doi 10.1039/b806364h
_journal_year 2008
_chemical_formula_sum 'C32 H46 Mn N5 O2'
_chemical_formula_weight 587.68
_chemical_name_systematic
;
?
;
_space_group_IT_number 2
_symmetry_cell_setting triclinic
_symmetry_space_group_name_Hall '-P 1'
_symmetry_space_group_name_H-M 'P -1'
_atom_sites_solution_hydrogens geom
_atom_sites_solution_primary direct
_atom_sites_solution_secondary difmap
_audit_creation_method SHELXL-97
_cell_angle_alpha 89.741(17)
_cell_angle_beta 89.633(12)
_cell_angle_gamma 78.682(12)
_cell_formula_units_Z 2
_cell_length_a 6.366(6)
_cell_length_b 14.059(6)
_cell_length_c 18.474(7)
_cell_measurement_reflns_used 2759
_cell_measurement_temperature 110(2)
_cell_measurement_theta_max 20.21
_cell_measurement_theta_min 2.21
_cell_volume 1621.2(18)
_computing_cell_refinement 'Bruker APEXII'
_computing_data_collection 'Bruker APEXII'
_computing_data_reduction 'Bruker SAINT'
_computing_molecular_graphics 'Bruker SHELXTL'
_computing_publication_material 'Bruker SHELXTL'
_computing_structure_refinement 'SHELXL-97 (Sheldrick, 1997)'
_computing_structure_solution 'SHELXS-97 (Sheldrick, 1990)'
_diffrn_ambient_temperature 90(2)
_diffrn_measured_fraction_theta_full 0.929
_diffrn_measured_fraction_theta_max 0.929
_diffrn_measurement_device_type 'Bruker APEXII CCD'
_diffrn_measurement_method '\w scans'
_diffrn_radiation_monochromator graphite
_diffrn_radiation_source 'fine-focus sealed tube'
_diffrn_radiation_type MoK\a
_diffrn_radiation_wavelength 0.71073
_diffrn_reflns_av_R_equivalents 0.0969
_diffrn_reflns_av_sigmaI/netI 0.1329
_diffrn_reflns_limit_h_max 7
_diffrn_reflns_limit_h_min -7
_diffrn_reflns_limit_k_max 16
_diffrn_reflns_limit_k_min -16
_diffrn_reflns_limit_l_max 21
_diffrn_reflns_limit_l_min -21
_diffrn_reflns_number 13183
_diffrn_reflns_theta_full 25.00
_diffrn_reflns_theta_max 25.00
_diffrn_reflns_theta_min 1.84
_diffrn_standards_decay_% <1
_diffrn_standards_interval_count 0
_diffrn_standards_interval_time 0
_diffrn_standards_number 0
_exptl_absorpt_coefficient_mu 0.442
_exptl_absorpt_correction_T_max 0.9572
_exptl_absorpt_correction_T_min 0.8789
_exptl_absorpt_correction_type multi-scan
_exptl_absorpt_process_details sadabs
_exptl_crystal_colour brown
_exptl_crystal_density_diffrn 1.204
_exptl_crystal_density_meas 0
_exptl_crystal_density_method 'not measured'
_exptl_crystal_description needle
_exptl_crystal_F_000 628
_exptl_crystal_size_max 0.30
_exptl_crystal_size_mid 0.10
_exptl_crystal_size_min 0.10
_refine_diff_density_max 0.479
_refine_diff_density_min -0.722
_refine_diff_density_rms 0.075
_refine_ls_extinction_coef 0.015(2)
_refine_ls_extinction_expression Fc^*^=kFc[1+0.001xFc^2^\l^3^/sin(2\q)]^-1/4^
_refine_ls_extinction_method SHELXL
_refine_ls_goodness_of_fit_ref 1.000
_refine_ls_hydrogen_treatment constr
_refine_ls_matrix_type full
_refine_ls_number_parameters 375
_refine_ls_number_reflns 5320
_refine_ls_number_restraints 0
_refine_ls_restrained_S_all 1.000
_refine_ls_R_factor_all 0.1036
_refine_ls_R_factor_gt 0.0695
_refine_ls_shift/su_max 0.000
_refine_ls_shift/su_mean 0.000
_refine_ls_structure_factor_coef Fsqd
_refine_ls_weighting_details 'calc w=1/[\s^2^(Fo^2^)+(0.0655P)^2^+0.0000P] where P=(Fo^2^+2Fc^2^)/3'
_refine_ls_weighting_scheme calc
_refine_ls_wR_factor_gt 0.1385
_refine_ls_wR_factor_ref 0.1554
_reflns_number_gt 3619
_reflns_number_total 5320
_reflns_threshold_expression >2sigma(I)
_cod_data_source_file b806364h.txt
_cod_data_source_block ddmn1
_cod_depositor_comments
;
The following automatic conversions were performed:

'_refine_ls_hydrogen_treatment' value 'constr.' was replaced with the
value 'constr' as specified in the replacement file
'src/cod-tools/trunk/data/replacement-values/replacement_values.lst'.

Automatic conversion script
Id: cif_fix_values 5376 2017-05-30 11:51:03Z andrius 
;
_cod_original_cell_volume 1621.3(19)
_cod_original_sg_symbol_H-M P-1
_cod_database_code 7004368

loop_
_symmetry_equiv_pos_as_xyz
'x, y, z'
'-x, -y, -z'

loop_
_atom_site_label
_atom_site_type_symbol
_atom_site_fract_x
_atom_site_fract_y
_atom_site_fract_z
_atom_site_U_iso_or_equiv
_atom_site_adp_type
_atom_site_occupancy
_atom_site_symmetry_multiplicity
_atom_site_calc_flag
_atom_site_refinement_flags
_atom_site_disorder_assembly
_atom_site_disorder_group
Mn1 Mn -0.00908(15) 0.44550(7) 0.18399(5) 0.0286(3) Uani 1 1 d . . .
O1 O 0.0983(6) 0.5452(3) 0.2264(2) 0.0354(10) Uani 1 1 d . . .
O2 O 0.0293(6) 0.3696(3) 0.2672(2) 0.0333(10) Uani 1 1 d . . .
N1 N -0.1581(8) 0.5374(3) 0.1117(3) 0.0346(12) Uani 1 1 d . . .
N2 N -0.1824(7) 0.3612(3) 0.1423(2) 0.0278(11) Uani 1 1 d . . .
N3 N 0.2523(9) 0.3894(4) 0.1150(3) 0.0477(14) Uani 1 1 d . . .
N4 N 0.2669(8) 0.3071(5) 0.0927(3) 0.0473(15) Uani 1 1 d . . .
N5 N 0.2858(11) 0.2317(5) 0.0666(4) 0.074(2) Uani 1 1 d . . .
C1 C -0.1136(10) 0.6201(4) 0.0959(3) 0.0352(15) Uani 1 1 d . . .
H1 H -0.1915 0.6554 0.0574 0.042 Uiso 1 1 calc R . .
C2 C 0.0430(10) 0.6639(4) 0.1310(3) 0.0308(14) Uani 1 1 d . . .
C3 C 0.1413(9) 0.6258(4) 0.1967(3) 0.0285(14) Uani 1 1 d . . .
C4 C 0.2874(9) 0.6745(4) 0.2300(3) 0.0268(13) Uani 1 1 d . . .
C5 C 0.3273(9) 0.7588(4) 0.1966(3) 0.0310(14) Uani 1 1 d . . .
H5 H 0.4234 0.7924 0.2199 0.037 Uiso 1 1 calc R . .
C6 C 0.2355(10) 0.7975(4) 0.1307(3) 0.0330(14) Uani 1 1 d . . .
C7 C 0.0899(10) 0.7494(4) 0.1006(3) 0.0348(15) Uani 1 1 d . . .
H7 H 0.0181 0.7746 0.0577 0.042 Uiso 1 1 calc R . .
C8 C -0.2179(9) 0.2802(4) 0.1688(3) 0.0321(15) Uani 1 1 d . . .
H8 H -0.2981 0.2447 0.1399 0.039 Uiso 1 1 calc R . .
C9 C -0.1474(10) 0.2396(4) 0.2376(3) 0.0334(15) Uani 1 1 d . . .
C10 C -0.0307(9) 0.2872(4) 0.2863(3) 0.0316(14) Uani 1 1 d . . .
C11 C 0.0215(9) 0.2456(4) 0.3551(3) 0.0306(14) Uani 1 1 d . . .
C12 C -0.0331(10) 0.1567(4) 0.3696(3) 0.0404(16) Uani 1 1 d . . .
H12 H 0.0092 0.1273 0.4150 0.048 Uiso 1 1 calc R . .
C13 C -0.1447(9) 0.1071(4) 0.3233(4) 0.0368(14) Uani 1 1 d . . .
C14 C -0.2032(11) 0.1499(5) 0.2585(3) 0.0411(16) Uani 1 1 d . . .
H14 H -0.2837 0.1191 0.2261 0.049 Uiso 1 1 calc R . .
C15 C -0.3247(10) 0.5014(4) 0.0712(3) 0.0369(15) Uani 1 1 d . . .
H15A H -0.3376 0.5288 0.0216 0.044 Uiso 1 1 calc R . .
H15B H -0.4652 0.5195 0.0960 0.044 Uiso 1 1 calc R . .
C16 C -0.2537(9) 0.3922(4) 0.0688(3) 0.0321(14) Uani 1 1 d . . .
H16A H -0.3739 0.3615 0.0542 0.039 Uiso 1 1 calc R . .
H16B H -0.1348 0.3737 0.0337 0.039 Uiso 1 1 calc R . .
C17 C 0.3960(9) 0.6353(4) 0.3010(3) 0.0345(15) Uani 1 1 d . . .
C18 C 0.5435(12) 0.7001(5) 0.3287(4) 0.058(2) Uani 1 1 d . . .
H18A H 0.6460 0.7088 0.2907 0.087 Uiso 1 1 calc R . .
H18B H 0.6213 0.6698 0.3712 0.087 Uiso 1 1 calc R . .
H18C H 0.4580 0.7634 0.3423 0.087 Uiso 1 1 calc R . .
C19 C 0.2268(11) 0.6310(5) 0.3606(3) 0.0458(17) Uani 1 1 d . . .
H19A H 0.2990 0.6086 0.4060 0.069 Uiso 1 1 calc R . .
H19B H 0.1355 0.5858 0.3461 0.069 Uiso 1 1 calc R . .
H19C H 0.1384 0.6957 0.3676 0.069 Uiso 1 1 calc R . .
C20 C 0.5321(10) 0.5337(4) 0.2888(3) 0.0420(17) Uani 1 1 d . . .
H20A H 0.6435 0.5373 0.2526 0.063 Uiso 1 1 calc R . .
H20B H 0.4404 0.4902 0.2715 0.063 Uiso 1 1 calc R . .
H20C H 0.5992 0.5087 0.3344 0.063 Uiso 1 1 calc R . .
C21 C 0.2896(10) 0.8912(4) 0.0983(3) 0.0351(15) Uani 1 1 d . . .
C22 C 0.5313(10) 0.8900(5) 0.1031(4) 0.0478(17) Uani 1 1 d . . .
H22A H 0.6093 0.8404 0.0705 0.072 Uiso 1 1 calc R . .
H22B H 0.5795 0.8753 0.1529 0.072 Uiso 1 1 calc R . .
H22C H 0.5592 0.9537 0.0890 0.072 Uiso 1 1 calc R . .
C23 C 0.2313(12) 0.9025(5) 0.0182(4) 0.056(2) Uani 1 1 d . . .
H23A H 0.3140 0.8479 -0.0090 0.084 Uiso 1 1 calc R . .
H23B H 0.2646 0.9634 -0.0002 0.084 Uiso 1 1 calc R . .
H23C H 0.0779 0.9036 0.0125 0.084 Uiso 1 1 calc R . .
C24 C 0.1615(12) 0.9779(5) 0.1405(4) 0.061(2) Uani 1 1 d . . .
H24A H 0.1936 1.0384 0.1208 0.092 Uiso 1 1 calc R . .
H24B H 0.2014 0.9719 0.1917 0.092 Uiso 1 1 calc R . .
H24C H 0.0079 0.9787 0.1358 0.092 Uiso 1 1 calc R . .
C25 C 0.1375(10) 0.2967(4) 0.4108(3) 0.0369(15) Uani 1 1 d . . .
C26 C 0.3596(12) 0.3079(5) 0.3809(4) 0.057(2) Uani 1 1 d . . .
H26A H 0.4297 0.3433 0.4160 0.086 Uiso 1 1 calc R . .
H26B H 0.3408 0.3440 0.3351 0.086 Uiso 1 1 calc R . .
H26C H 0.4485 0.2436 0.3727 0.086 Uiso 1 1 calc R . .
C27 C 0.0026(12) 0.3965(4) 0.4258(4) 0.0503(19) Uani 1 1 d . . .
H27A H -0.1380 0.3895 0.4445 0.075 Uiso 1 1 calc R . .
H27B H -0.0158 0.4344 0.3808 0.075 Uiso 1 1 calc R . .
H27C H 0.0746 0.4298 0.4616 0.075 Uiso 1 1 calc R . .
C28 C 0.1727(12) 0.2409(5) 0.4815(3) 0.052(2) Uani 1 1 d . . .
H28A H 0.2539 0.2741 0.5146 0.078 Uiso 1 1 calc R . .
H28B H 0.2532 0.1752 0.4722 0.078 Uiso 1 1 calc R . .
H28C H 0.0339 0.2374 0.5034 0.078 Uiso 1 1 calc R . .
C29 C -0.1962(13) 0.0096(5) 0.3472(4) 0.0500(18) Uani 1 1 d . . .
C30 C 0.0158(16) -0.0633(6) 0.3640(4) 0.073(2) Uani 1 1 d . . .
H30A H -0.0179 -0.1235 0.3835 0.110 Uiso 1 1 calc R . .
H30B H 0.0985 -0.0348 0.3996 0.110 Uiso 1 1 calc R . .
H30C H 0.1001 -0.0774 0.3194 0.110 Uiso 1 1 calc R . .
C31 C -0.3339(14) 0.0216(5) 0.4172(4) 0.074(3) Uani 1 1 d . . .
H31A H -0.4645 0.0704 0.4091 0.110 Uiso 1 1 calc R . .
H31B H -0.2520 0.0426 0.4567 0.110 Uiso 1 1 calc R . .
H31C H -0.3725 -0.0405 0.4299 0.110 Uiso 1 1 calc R . .
C32 C -0.3124(19) -0.0353(6) 0.2900(5) 0.095(3) Uani 1 1 d . . .
H32A H -0.3257 -0.1007 0.3053 0.143 Uiso 1 1 calc R . .
H32B H -0.2318 -0.0390 0.2444 0.143 Uiso 1 1 calc R . .
H32C H -0.4554 0.0046 0.2831 0.143 Uiso 1 1 calc R . .

loop_
_atom_site_aniso_label
_atom_site_aniso_U_11
_atom_site_aniso_U_22
_atom_site_aniso_U_33
_atom_site_aniso_U_23
_atom_site_aniso_U_13
_atom_site_aniso_U_12
Mn1 0.0276(5) 0.0280(5) 0.0282(5) 0.0005(4) -0.0069(5) -0.0004(3)
O1 0.044(3) 0.026(2) 0.037(2) 0.0007(19) -0.0125(19) -0.011(2)
O2 0.036(2) 0.026(2) 0.040(2) -0.0005(19) -0.0111(18) -0.0108(18)
N1 0.033(3) 0.023(3) 0.047(3) -0.004(2) -0.010(2) -0.002(2)
N2 0.025(3) 0.024(3) 0.031(3) 0.001(2) -0.002(2) 0.002(2)
N3 0.045(4) 0.046(4) 0.049(4) 0.004(3) 0.001(3) -0.002(3)
N4 0.037(3) 0.059(4) 0.042(4) 0.009(3) -0.002(3) 0.000(3)
N5 0.084(5) 0.053(4) 0.075(5) -0.020(4) 0.009(4) 0.012(4)
C1 0.034(4) 0.034(4) 0.031(4) -0.003(3) 0.000(3) 0.007(3)
C2 0.044(4) 0.025(3) 0.022(3) 0.001(2) -0.001(3) -0.004(3)
C3 0.031(3) 0.020(3) 0.030(4) -0.002(3) -0.006(3) 0.005(2)
C4 0.030(3) 0.018(3) 0.032(3) 0.001(2) 0.001(3) -0.003(2)
C5 0.029(3) 0.027(3) 0.034(4) -0.006(3) -0.007(3) 0.000(2)
C6 0.040(4) 0.021(3) 0.038(4) 0.000(3) 0.001(3) -0.007(3)
C7 0.038(4) 0.026(3) 0.039(4) 0.007(3) -0.004(3) -0.004(3)
C8 0.030(3) 0.032(4) 0.033(4) -0.014(3) -0.002(3) -0.004(3)
C9 0.040(4) 0.024(3) 0.038(4) -0.006(3) -0.002(3) -0.010(3)
C10 0.023(3) 0.029(3) 0.041(4) -0.009(3) 0.000(3) 0.000(3)
C11 0.027(3) 0.024(3) 0.038(4) 0.003(3) -0.005(3) 0.002(3)
C12 0.047(4) 0.031(4) 0.035(4) 0.001(3) -0.002(3) 0.010(3)
C13 0.044(4) 0.033(3) 0.034(4) -0.007(3) 0.000(3) -0.010(3)
C14 0.049(4) 0.040(4) 0.034(4) -0.013(3) 0.001(3) -0.009(3)
C15 0.031(4) 0.039(4) 0.041(4) 0.010(3) -0.012(3) -0.008(3)
C16 0.033(3) 0.041(4) 0.022(3) -0.004(3) -0.006(3) -0.005(3)
C17 0.043(4) 0.030(3) 0.028(4) 0.000(3) -0.011(3) -0.001(3)
C18 0.072(5) 0.063(5) 0.045(5) 0.003(4) -0.023(4) -0.029(4)
C19 0.049(4) 0.056(5) 0.028(4) -0.007(3) 0.001(3) 0.000(3)
C20 0.034(4) 0.042(4) 0.045(4) 0.010(3) -0.008(3) 0.004(3)
C21 0.041(4) 0.023(3) 0.042(4) 0.000(3) 0.000(3) -0.009(3)
C22 0.049(4) 0.050(4) 0.047(4) 0.013(3) -0.004(3) -0.015(3)
C23 0.062(5) 0.052(5) 0.056(5) 0.024(4) -0.013(4) -0.020(4)
C24 0.068(5) 0.030(4) 0.084(6) -0.006(4) 0.012(4) -0.006(3)
C25 0.038(4) 0.039(4) 0.030(3) -0.004(3) -0.006(3) 0.000(3)
C26 0.063(5) 0.051(5) 0.056(5) 0.003(4) -0.024(4) -0.003(4)
C27 0.071(5) 0.030(4) 0.048(4) -0.013(3) -0.010(4) -0.006(3)
C28 0.083(6) 0.035(4) 0.035(4) 0.005(3) -0.020(4) -0.008(4)
C29 0.077(5) 0.032(4) 0.044(4) -0.001(3) 0.008(4) -0.016(4)
C30 0.106(7) 0.036(4) 0.075(5) 0.008(4) 0.019(6) -0.009(4)
C31 0.100(7) 0.041(5) 0.077(6) 0.013(4) 0.020(5) -0.007(4)
C32 0.166(10) 0.058(6) 0.078(7) 0.005(5) -0.040(6) -0.061(6)

loop_
_atom_type_symbol
_atom_type_description
_atom_type_scat_dispersion_real
_atom_type_scat_dispersion_imag
_atom_type_scat_source
C C 0.0033 0.0016 'International Tables Vol C Tables 4.2.6.8 and 6.1.1.4'
H H 0.0000 0.0000 'International Tables Vol C Tables 4.2.6.8 and 6.1.1.4'
Mn Mn 0.3368 0.7283 'International Tables Vol C Tables 4.2.6.8 and 6.1.1.4'
N N 0.0061 0.0033 'International Tables Vol C Tables 4.2.6.8 and 6.1.1.4'
O O 0.0106 0.0060 'International Tables Vol C Tables 4.2.6.8 and 6.1.1.4'

loop_
_geom_angle_atom_site_label_1
_geom_angle_atom_site_label_2
_geom_angle_atom_site_label_3
_geom_angle
_geom_angle_site_symmetry_1
_geom_angle_site_symmetry_3
_geom_angle_publ_flag
O1 Mn1 O2 93.11(17) . . ?
O1 Mn1 N2 167.11(18) . . ?
O2 Mn1 N2 90.49(18) . . ?
O1 Mn1 N1 89.75(18) . . ?
O2 Mn1 N1 158.43(19) . . ?
N2 Mn1 N1 82.5(2) . . ?
O1 Mn1 N3 99.1(2) . . ?
O2 Mn1 N3 106.0(2) . . ?
N2 Mn1 N3 91.7(2) . . ?
N1 Mn1 N3 94.6(2) . . ?
C3 O1 Mn1 129.6(3) . . ?
C10 O2 Mn1 133.2(3) . . ?
C1 N1 C15 120.0(5) . . ?
C1 N1 Mn1 125.7(4) . . ?
C15 N1 Mn1 114.2(4) . . ?
C8 N2 C16 120.5(5) . . ?
C8 N2 Mn1 127.3(4) . . ?
C16 N2 Mn1 111.8(4) . . ?
N4 N3 Mn1 117.8(5) . . ?
N5 N4 N3 174.7(7) . . ?
N1 C1 C2 125.8(5) . . ?
N1 C1 H1 117.1 . . ?
C2 C1 H1 117.1 . . ?
C7 C2 C3 120.5(5) . . ?
C7 C2 C1 118.0(5) . . ?
C3 C2 C1 121.5(5) . . ?
O1 C3 C4 120.0(5) . . ?
O1 C3 C2 121.3(5) . . ?
C4 C3 C2 118.7(5) . . ?
C5 C4 C3 117.7(5) . . ?
C5 C4 C17 122.2(5) . . ?
C3 C4 C17 120.0(5) . . ?
C4 C5 C6 124.9(5) . . ?
C4 C5 H5 117.5 . . ?
C6 C5 H5 117.5 . . ?
C7 C6 C5 115.7(5) . . ?
C7 C6 C21 123.3(5) . . ?
C5 C6 C21 120.9(5) . . ?
C6 C7 C2 122.4(6) . . ?
C6 C7 H7 118.8 . . ?
C2 C7 H7 118.8 . . ?
N2 C8 C9 125.9(5) . . ?
N2 C8 H8 117.0 . . ?
C9 C8 H8 117.0 . . ?
C10 C9 C14 119.4(6) . . ?
C10 C9 C8 122.2(5) . . ?
C14 C9 C8 118.4(5) . . ?
O2 C10 C11 120.6(5) . . ?
O2 C10 C9 120.6(5) . . ?
C11 C10 C9 118.9(6) . . ?
C12 C11 C10 117.6(6) . . ?
C12 C11 C25 121.7(5) . . ?
C10 C11 C25 120.8(5) . . ?
C11 C12 C13 125.4(6) . . ?
C11 C12 H12 117.3 . . ?
C13 C12 H12 117.3 . . ?
C14 C13 C12 116.6(6) . . ?
C14 C13 C29 123.8(6) . . ?
C12 C13 C29 119.6(6) . . ?
C13 C14 C9 122.0(6) . . ?
C13 C14 H14 119.0 . . ?
C9 C14 H14 119.0 . . ?
N1 C15 C16 105.9(5) . . ?
N1 C15 H15A 110.6 . . ?
C16 C15 H15A 110.6 . . ?
N1 C15 H15B 110.6 . . ?
C16 C15 H15B 110.6 . . ?
H15A C15 H15B 108.7 . . ?
N2 C16 C15 106.5(4) . . ?
N2 C16 H16A 110.4 . . ?
C15 C16 H16A 110.4 . . ?
N2 C16 H16B 110.4 . . ?
C15 C16 H16B 110.4 . . ?
H16A C16 H16B 108.6 . . ?
C18 C17 C4 111.5(5) . . ?
C18 C17 C20 107.8(5) . . ?
C4 C17 C20 109.9(5) . . ?
C18 C17 C19 107.3(5) . . ?
C4 C17 C19 110.6(5) . . ?
C20 C17 C19 109.7(5) . . ?
C17 C18 H18A 109.5 . . ?
C17 C18 H18B 109.5 . . ?
H18A C18 H18B 109.5 . . ?
C17 C18 H18C 109.5 . . ?
H18A C18 H18C 109.5 . . ?
H18B C18 H18C 109.5 . . ?
C17 C19 H19A 109.5 . . ?
C17 C19 H19B 109.5 . . ?
H19A C19 H19B 109.5 . . ?
C17 C19 H19C 109.5 . . ?
H19A C19 H19C 109.5 . . ?
H19B C19 H19C 109.5 . . ?
C17 C20 H20A 109.5 . . ?
C17 C20 H20B 109.5 . . ?
H20A C20 H20B 109.5 . . ?
C17 C20 H20C 109.5 . . ?
H20A C20 H20C 109.5 . . ?
H20B C20 H20C 109.5 . . ?
C23 C21 C22 106.6(5) . . ?
C23 C21 C24 109.2(6) . . ?
C22 C21 C24 110.4(6) . . ?
C23 C21 C6 111.7(5) . . ?
C22 C21 C6 110.9(5) . . ?
C24 C21 C6 108.0(5) . . ?
C21 C22 H22A 109.5 . . ?
C21 C22 H22B 109.5 . . ?
H22A C22 H22B 109.5 . . ?
C21 C22 H22C 109.5 . . ?
H22A C22 H22C 109.5 . . ?
H22B C22 H22C 109.5 . . ?
C21 C23 H23A 109.5 . . ?
C21 C23 H23B 109.5 . . ?
H23A C23 H23B 109.5 . . ?
C21 C23 H23C 109.5 . . ?
H23A C23 H23C 109.5 . . ?
H23B C23 H23C 109.5 . . ?
C21 C24 H24A 109.5 . . ?
C21 C24 H24B 109.5 . . ?
H24A C24 H24B 109.5 . . ?
C21 C24 H24C 109.5 . . ?
H24A C24 H24C 109.5 . . ?
H24B C24 H24C 109.5 . . ?
C28 C25 C27 108.7(5) . . ?
C28 C25 C11 112.1(5) . . ?
C27 C25 C11 108.6(5) . . ?
C28 C25 C26 108.0(5) . . ?
C27 C25 C26 109.3(6) . . ?
C11 C25 C26 110.1(5) . . ?
C25 C26 H26A 109.5 . . ?
C25 C26 H26B 109.5 . . ?
H26A C26 H26B 109.5 . . ?
C25 C26 H26C 109.5 . . ?
H26A C26 H26C 109.5 . . ?
H26B C26 H26C 109.5 . . ?
C25 C27 H27A 109.5 . . ?
C25 C27 H27B 109.5 . . ?
H27A C27 H27B 109.5 . . ?
C25 C27 H27C 109.5 . . ?
H27A C27 H27C 109.5 . . ?
H27B C27 H27C 109.5 . . ?
C25 C28 H28A 109.5 . . ?
C25 C28 H28B 109.5 . . ?
H28A C28 H28B 109.5 . . ?
C25 C28 H28C 109.5 . . ?
H28A C28 H28C 109.5 . . ?
H28B C28 H28C 109.5 . . ?
C32 C29 C13 112.6(6) . . ?
C32 C29 C31 108.6(7) . . ?
C13 C29 C31 110.7(6) . . ?
C32 C29 C30 107.5(7) . . ?
C13 C29 C30 109.6(6) . . ?
C31 C29 C30 107.6(6) . . ?
C29 C30 H30A 109.5 . . ?
C29 C30 H30B 109.5 . . ?
H30A C30 H30B 109.5 . . ?
C29 C30 H30C 109.5 . . ?
H30A C30 H30C 109.5 . . ?
H30B C30 H30C 109.5 . . ?
C29 C31 H31A 109.5 . . ?
C29 C31 H31B 109.5 . . ?
H31A C31 H31B 109.5 . . ?
C29 C31 H31C 109.5 . . ?
H31A C31 H31C 109.5 . . ?
H31B C31 H31C 109.5 . . ?
C29 C32 H32A 109.5 . . ?
C29 C32 H32B 109.5 . . ?
H32A C32 H32B 109.5 . . ?
C29 C32 H32C 109.5 . . ?
H32A C32 H32C 109.5 . . ?
H32B C32 H32C 109.5 . . ?

loop_
_geom_bond_atom_site_label_1
_geom_bond_atom_site_label_2
_geom_bond_distance
_geom_bond_site_symmetry_2
_geom_bond_publ_flag
Mn1 O1 1.854(4) . ?
Mn1 O2 1.858(4) . ?
Mn1 N2 1.935(5) . ?
Mn1 N1 1.968(5) . ?
Mn1 N3 2.118(6) . ?
O1 C3 1.332(7) . ?
O2 C10 1.335(7) . ?
N1 C1 1.281(7) . ?
N1 C15 1.472(7) . ?
N2 C8 1.297(7) . ?
N2 C16 1.472(7) . ?
N3 N4 1.215(8) . ?
N4 N5 1.151(8) . ?
C1 C2 1.431(8) . ?
C1 H1 0.9500 . ?
C2 C7 1.407(8) . ?
C2 C3 1.423(7) . ?
C3 C4 1.405(8) . ?
C4 C5 1.400(8) . ?
C4 C17 1.534(8) . ?
C5 C6 1.414(8) . ?
C5 H5 0.9500 . ?
C6 C7 1.372(8) . ?
C6 C21 1.543(8) . ?
C7 H7 0.9500 . ?
C8 C9 1.429(8) . ?
C8 H8 0.9500 . ?
C9 C10 1.420(8) . ?
C9 C14 1.427(9) . ?
C10 C11 1.410(8) . ?
C11 C12 1.386(8) . ?
C11 C25 1.531(8) . ?
C12 C13 1.390(8) . ?
C12 H12 0.9500 . ?
C13 C14 1.358(9) . ?
C13 C29 1.533(8) . ?
C14 H14 0.9500 . ?
C15 C16 1.512(8) . ?
C15 H15A 0.9900 . ?
C15 H15B 0.9900 . ?
C16 H16A 0.9900 . ?
C16 H16B 0.9900 . ?
C17 C18 1.523(8) . ?
C17 C20 1.535(8) . ?
C17 C19 1.546(8) . ?
C18 H18A 0.9800 . ?
C18 H18B 0.9800 . ?
C18 H18C 0.9800 . ?
C19 H19A 0.9800 . ?
C19 H19B 0.9800 . ?
C19 H19C 0.9800 . ?
C20 H20A 0.9800 . ?
C20 H20B 0.9800 . ?
C20 H20C 0.9800 . ?
C21 C23 1.527(9) . ?
C21 C22 1.539(9) . ?
C21 C24 1.540(9) . ?
C22 H22A 0.9800 . ?
C22 H22B 0.9800 . ?
C22 H22C 0.9800 . ?
C23 H23A 0.9800 . ?
C23 H23B 0.9800 . ?
C23 H23C 0.9800 . ?
C24 H24A 0.9800 . ?
C24 H24B 0.9800 . ?
C24 H24C 0.9800 . ?
C25 C28 1.515(8) . ?
C25 C27 1.519(8) . ?
C25 C26 1.551(10) . ?
C26 H26A 0.9800 . ?
C26 H26B 0.9800 . ?
C26 H26C 0.9800 . ?
C27 H27A 0.9800 . ?
C27 H27B 0.9800 . ?
C27 H27C 0.9800 . ?
C28 H28A 0.9800 . ?
C28 H28B 0.9800 . ?
C28 H28C 0.9800 . ?
C29 C32 1.504(10) . ?
C29 C31 1.548(10) . ?
C29 C30 1.558(12) . ?
C30 H30A 0.9800 . ?
C30 H30B 0.9800 . ?
C30 H30C 0.9800 . ?
C31 H31A 0.9800 . ?
C31 H31B 0.9800 . ?
C31 H31C 0.9800 . ?
C32 H32A 0.9800 . ?
C32 H32B 0.9800 . ?
C32 H32C 0.9800 . ?

loop_
_geom_torsion_atom_site_label_1
_geom_torsion_atom_site_label_2
_geom_torsion_atom_site_label_3
_geom_torsion_atom_site_label_4
_geom_torsion
_geom_torsion_site_symmetry_1
_geom_torsion_site_symmetry_2
_geom_torsion_site_symmetry_3
_geom_torsion_site_symmetry_4
_geom_torsion_publ_flag
O2 Mn1 O1 C3 173.1(5) . . . . ?
N2 Mn1 O1 C3 -80.9(10) . . . . ?
N1 Mn1 O1 C3 -28.3(5) . . . . ?
N3 Mn1 O1 C3 66.4(5) . . . . ?
O1 Mn1 O2 C10 171.1(5) . . . . ?
N2 Mn1 O2 C10 3.5(5) . . . . ?
N1 Mn1 O2 C10 73.9(7) . . . . ?
N3 Mn1 O2 C10 -88.4(5) . . . . ?
O1 Mn1 N1 C1 19.1(5) . . . . ?
O2 Mn1 N1 C1 116.9(6) . . . . ?
N2 Mn1 N1 C1 -171.2(5) . . . . ?
N3 Mn1 N1 C1 -80.1(5) . . . . ?
O1 Mn1 N1 C15 -164.7(4) . . . . ?
O2 Mn1 N1 C15 -66.9(7) . . . . ?
N2 Mn1 N1 C15 5.0(4) . . . . ?
N3 Mn1 N1 C15 96.1(4) . . . . ?
O1 Mn1 N2 C8 -112.4(9) . . . . ?
O2 Mn1 N2 C8 -6.1(5) . . . . ?
N1 Mn1 N2 C8 -165.6(5) . . . . ?
N3 Mn1 N2 C8 99.9(5) . . . . ?
O1 Mn1 N2 C16 75.2(10) . . . . ?
O2 Mn1 N2 C16 -178.5(4) . . . . ?
N1 Mn1 N2 C16 22.0(4) . . . . ?
N3 Mn1 N2 C16 -72.5(4) . . . . ?
O1 Mn1 N3 N4 160.1(5) . . . . ?
O2 Mn1 N3 N4 64.2(5) . . . . ?
N2 Mn1 N3 N4 -26.8(5) . . . . ?
N1 Mn1 N3 N4 -109.4(5) . . . . ?
Mn1 N3 N4 N5 141(7) . . . . ?
C15 N1 C1 C2 179.6(5) . . . . ?
Mn1 N1 C1 C2 -4.4(9) . . . . ?
N1 C1 C2 C7 172.0(6) . . . . ?
N1 C1 C2 C3 -11.1(9) . . . . ?
Mn1 O1 C3 C4 -157.7(4) . . . . ?
Mn1 O1 C3 C2 21.8(8) . . . . ?
C7 C2 C3 O1 179.8(5) . . . . ?
C1 C2 C3 O1 3.0(8) . . . . ?
C7 C2 C3 C4 -0.7(8) . . . . ?
C1 C2 C3 C4 -177.4(5) . . . . ?
O1 C3 C4 C5 179.9(5) . . . . ?
C2 C3 C4 C5 0.3(8) . . . . ?
O1 C3 C4 C17 -0.5(8) . . . . ?
C2 C3 C4 C17 179.9(5) . . . . ?
C3 C4 C5 C6 -1.6(8) . . . . ?
C17 C4 C5 C6 178.8(5) . . . . ?
C4 C5 C6 C7 3.1(8) . . . . ?
C4 C5 C6 C21 179.9(5) . . . . ?
C5 C6 C7 C2 -3.3(9) . . . . ?
C21 C6 C7 C2 179.9(5) . . . . ?
C3 C2 C7 C6 2.3(9) . . . . ?
C1 C2 C7 C6 179.2(6) . . . . ?
C16 N2 C8 C9 176.5(5) . . . . ?
Mn1 N2 C8 C9 4.7(8) . . . . ?
N2 C8 C9 C10 1.5(9) . . . . ?
N2 C8 C9 C14 179.4(6) . . . . ?
Mn1 O2 C10 C11 -179.6(4) . . . . ?
Mn1 O2 C10 C9 0.8(8) . . . . ?
C14 C9 C10 O2 177.9(5) . . . . ?
C8 C9 C10 O2 -4.3(9) . . . . ?
C14 C9 C10 C11 -1.8(9) . . . . ?
C8 C9 C10 C11 176.0(5) . . . . ?
O2 C10 C11 C12 -175.8(5) . . . . ?
C9 C10 C11 C12 3.9(8) . . . . ?
O2 C10 C11 C25 3.3(8) . . . . ?
C9 C10 C11 C25 -177.0(5) . . . . ?
C10 C11 C12 C13 -3.3(9) . . . . ?
C25 C11 C12 C13 177.6(6) . . . . ?
C11 C12 C13 C14 0.3(10) . . . . ?
C11 C12 C13 C29 -179.3(6) . . . . ?
C12 C13 C14 C9 2.0(9) . . . . ?
C29 C13 C14 C9 -178.4(6) . . . . ?
C10 C9 C14 C13 -1.3(9) . . . . ?
C8 C9 C14 C13 -179.2(6) . . . . ?
C1 N1 C15 C16 147.3(5) . . . . ?
Mn1 N1 C15 C16 -29.2(6) . . . . ?
C8 N2 C16 C15 143.6(5) . . . . ?
Mn1 N2 C16 C15 -43.4(5) . . . . ?
N1 C15 C16 N2 45.0(6) . . . . ?
C5 C4 C17 C18 1.0(8) . . . . ?
C3 C4 C17 C18 -178.6(6) . . . . ?
C5 C4 C17 C20 -118.5(6) . . . . ?
C3 C4 C17 C20 62.0(7) . . . . ?
C5 C4 C17 C19 120.3(6) . . . . ?
C3 C4 C17 C19 -59.3(7) . . . . ?
C7 C6 C21 C23 -21.1(8) . . . . ?
C5 C6 C21 C23 162.4(6) . . . . ?
C7 C6 C21 C22 -139.8(6) . . . . ?
C5 C6 C21 C22 43.6(7) . . . . ?
C7 C6 C21 C24 99.0(7) . . . . ?
C5 C6 C21 C24 -77.5(7) . . . . ?
C12 C11 C25 C28 -2.4(8) . . . . ?
C10 C11 C25 C28 178.5(5) . . . . ?
C12 C11 C25 C27 -122.5(6) . . . . ?
C10 C11 C25 C27 58.4(7) . . . . ?
C12 C11 C25 C26 117.8(6) . . . . ?
C10 C11 C25 C26 -61.3(7) . . . . ?
C14 C13 C29 C32 1.9(10) . . . . ?
C12 C13 C29 C32 -178.5(7) . . . . ?
C14 C13 C29 C31 -119.9(7) . . . . ?
C12 C13 C29 C31 59.6(9) . . . . ?
C14 C13 C29 C30 121.5(7) . . . . ?
C12 C13 C29 C30 -58.9(8) . . . . ?
